data_4331459
loop_
_publ_author_name
'Javier Cepeda'
'Rolindes Balda'
'Garikoitz Beobide'
'Oscar Castillo'
'Joaqu\'in Fern\'andez'
'Antonio Luque'
'Sonia P\'erez-Y\'a\~nez'
'Pascual Rom\'an'

_publ_contact_author_email oscar.castillo@ehu.es
_publ_contact_author_fax '+34-946 013 500'
_publ_contact_author_name
;
Oscar Castillo. Departamento de Quimica Inorganica. 
Facultad de Ciencia y Tecnologia
Universidad del Pais Vasco,  Apdo. 644, 
E-48080 Bilbao, Spain
;
_publ_contact_author_phone '+34-946 015 991'
_publ_section_title
;
Synthetic Control to Achieve Lanthanide(III)/Pyrimidine-4,6-dicarboxylate
Compounds by Preventing Oxalate Formation: Structural, Magnetic, and
Luminescent Properties
;
_journal_name_full 'Inorganic Chemistry'
_journal_page_first 7875
_journal_page_last 7888
_journal_paper_doi 10.1021/ic3009392
_journal_volume 51
_journal_year 2012
_chemical_formula_moiety 'C18 H30 Gd2 N6 O18, 13(H2 O)'
_chemical_formula_structural 'C18 H30 Gd2 N6 O18, 13(H2 O)'
_chemical_formula_sum 'C18 H56 Gd2 N6 O31'
_chemical_formula_weight 1167.2
_chemical_name_systematic
; 
poly-{[tris(mu-pyrimidine-4,6-dicarboxylato)-k2N,O:k2N',O')-
hexaacuadigadolinium(III)]tridecahydrate}
;
_space_group_ssg_name P21/c(0\b0)s0
_symmetry_cell_setting monoclinic
_audit_creation_method 'Jana2006 Version : 03/05/2011'
_cell_angle_alpha 90
_cell_angle_beta 91.35(3)
_cell_angle_gamma 90
_cell_formula_units_Z 4
_cell_length_a 22.577(6)
_cell_length_b 11.905(2)
_cell_length_c 14.423(6)
_cell_measurement_reflns_used 208344
_cell_measurement_temperature 100(2)
_cell_measurement_theta_max 30.89
_cell_measurement_theta_min 2.77
_cell_modulation_dimension 1
_cell_volume 3876(2)
_computing_cell_refinement
;
CrysAlisPro, Agilent Technologies,
Version 1.171.35.15 (release 03-08-2011 CrysAlis171 .NET)
(compiled Aug  3 2011,13:03:54)
;
_computing_data_collection
;
CrysAlisPro, Agilent Technologies,
Version 1.171.35.15 (release 03-08-2011 CrysAlis171 .NET)
(compiled Aug  3 2011,13:03:54)
;
_computing_data_reduction
;
CrysAlisPro, Agilent Technologies,
Version 1.171.35.15 (release 03-08-2011 CrysAlis171 .NET)
(compiled Aug  3 2011,13:03:54)
;
_computing_molecular_graphics 'DIAMOND 3 (K. & Putz, 2005))'
_computing_publication_material 'Jana 2006 (Petricek et al., 2006)'
_computing_structure_refinement 'Jana 2006 (Petricek et al., 2006)'
_computing_structure_solution 'Sir92 (Altomare et al., 1993)'
_diffrn_ambient_temperature 100(2)
_diffrn_measured_fraction_theta_full 0.98
_diffrn_measured_fraction_theta_max 0.96
_diffrn_measurement_device 'four-cycle diffractometer'
_diffrn_measurement_device_type 'Xcalibur, Sapphire2, large Be window'
_diffrn_measurement_method \w
_diffrn_radiation_monochromator graphite
_diffrn_radiation_source 'Enhance (Mo) x-ray Source'
_diffrn_radiation_type 'Mo K\a'
_diffrn_radiation_wavelength 0.71073
_diffrn_reflns_av_R_equivalents 0.1101
_diffrn_reflns_av_sigmaI/netI 0.0779
_diffrn_reflns_limit_h_max 32
_diffrn_reflns_limit_h_min -32
_diffrn_reflns_limit_index_m_1_max 1
_diffrn_reflns_limit_index_m_1_min -1
_diffrn_reflns_limit_k_max 17
_diffrn_reflns_limit_k_min -17
_diffrn_reflns_limit_l_max 20
_diffrn_reflns_limit_l_min -20
_diffrn_reflns_number 208344
_diffrn_reflns_theta_full 30.75
_diffrn_reflns_theta_max 30.89
_diffrn_reflns_theta_min 2.77
_diffrn_standards_decay_% 0
_diffrn_standards_interval_count 0
_diffrn_standards_interval_time 0
_diffrn_standards_number 0
_exptl_absorpt_coefficient_mu 3.506
_exptl_absorpt_correction_T_max 0.770
_exptl_absorpt_correction_T_min 0.645
_exptl_absorpt_correction_type numerical
_exptl_absorpt_process_details
;
CrysAlisPro, Agilent Technologies,
Version 1.171.35.15 (release 03-08-2011 CrysAlis171 .NET)
(compiled Aug  3 2011,13:03:54)
Analytical numeric absorption correction using a multifaceted crystal
model based on expressions derived by R.C. Clark & J.S. Reid.
(Clark, R. C. & Reid, J. S. (1995). Acta Cryst. A51, 887-897)
;
_exptl_crystal_colour colourless
_exptl_crystal_density_diffrn 2.000
_exptl_crystal_density_meas 2.01(1)
_exptl_crystal_density_method flotation
_exptl_crystal_description prism
_exptl_crystal_F_000 2128
_exptl_crystal_size_max 0.15
_exptl_crystal_size_mid 0.13
_exptl_crystal_size_min 0.08
_refine_diff_density_max 7.16
_refine_diff_density_min -5.46
_refine_ls_extinction_method none
_refine_ls_goodness_of_fit_gt 2.73
_refine_ls_goodness_of_fit_ref 2.13
_refine_ls_hydrogen_treatment constr
_refine_ls_number_constraints 78
_refine_ls_number_parameters 863
_refine_ls_number_reflns 35580
_refine_ls_number_restraints 0
_refine_ls_R_factor_all 0.1504
_refine_ls_R_factor_gt 0.0871
_refine_ls_shift/su_max 0.0264
_refine_ls_shift/su_mean 0.0019
_refine_ls_structure_factor_coef F
_refine_ls_weighting_details w=1/(\s^2^(F)+0.0001F^2^)
_refine_ls_weighting_scheme sigma
_refine_ls_wR_factor_gt 0.1091
_refine_ls_wR_factor_ref 0.1206
_reflns_number_gt 17899
_reflns_number_total 35580
_reflns_threshold_expression I>3\s(I)
_cod_original_cell_volume 3875.4(2)
_cod_database_code 4331459
_[local]_bilbao_database_code 7692EnEyxG
_jana_cell_commen_supercell_matrix_1_1 1
_jana_cell_commen_supercell_matrix_1_2 0
_jana_cell_commen_supercell_matrix_1_3 0
_jana_cell_commen_supercell_matrix_2_1 0
_jana_cell_commen_supercell_matrix_2_2 3
_jana_cell_commen_supercell_matrix_2_3 0
_jana_cell_commen_supercell_matrix_3_1 0
_jana_cell_commen_supercell_matrix_3_2 0
_jana_cell_commen_supercell_matrix_3_3 1
_jana_cell_commen_t_section_1 0.167

loop_
_space_group_symop_ssg_id
_space_group_symop_ssg_operation_algebraic
1 x1,x2,x3,x4
2 -x1,x2+1/2,-x3+1/2,x4+1/2
3 -x1,-x2,-x3,-x4
4 x1,-x2+1/2,x3+1/2,-x4+1/2

loop_
_atom_site_label
_atom_site_type_symbol
_atom_site_fract_x
_atom_site_fract_y
_atom_site_fract_z
_atom_site_adp_type
_atom_site_U_iso_or_equiv
_atom_site_symmetry_multiplicity
_atom_site_occupancy
_atom_site_calc_flag
_atom_site_refinement_flags
_atom_site_disorder_assembly
_atom_site_disorder_group
Gd1 Gd 0.587190(14) -0.03987(3) 0.74742(2) Uani 0.00899(9) 4 1 d . . .
Gd2 Gd 0.913345(14) -0.03954(3) 0.74575(2) Uani 0.00875(9) 4 1 d . . .
N11 N 0.4985(2) 0.0882(4) 0.8062(4) Uani 0.0109(15) 4 1 d . . .
C12 C 0.4848(3) 0.1916(5) 0.7752(4) Uani 0.0119(18) 4 1 d . . .
H12 H 0.506688 0.220762 0.724362 Uiso 0.0143 4 1 d . . .
N13 N 0.4426(2) 0.2567(4) 0.8106(4) Uani 0.0113(15) 4 1 d . . .
C14 C 0.4121(3) 0.2156(5) 0.8819(4) Uani 0.0101(17) 4 1 d . . .
C15 C 0.4207(3) 0.1078(5) 0.9156(4) Uani 0.0117(18) 4 1 d . . .
H15 H 0.397198 0.077183 0.963985 Uiso 0.0141 4 1 d . . .
C16 C 0.4656(3) 0.0465(5) 0.8751(4) Uani 0.0105(17) 4 1 d . . .
C17 C 0.4821(3) -0.0722(5) 0.9058(5) Uani 0.0124(18) 4 1 d . . .
O171 O 0.52345(19) -0.1189(4) 0.8593(3) Uani 0.0123(13) 4 1 d . . .
O172 O 0.4582(2) -0.1124(4) 0.9749(3) Uani 0.0128(13) 4 1 d . . .
C18 C 0.3680(3) 0.2945(6) 0.9255(5) Uani 0.019(2) 4 1 d . . .
O181 O 0.3659(2) 0.3935(4) 0.8899(3) Uani 0.0156(14) 4 1 d . . .
O182 O 0.3388(2) 0.2630(4) 0.9926(4) Uani 0.0283(18) 4 1 d . . .
N21 N 0.6980(2) 0.0441(4) 0.7294(4) Uani 0.0106(15) 4 1 d . . .
C22 C 0.7515(3) -0.0030(5) 0.7425(4) Uani 0.0106(17) 4 1 d . . .
H22 H 0.752355 -0.078884 0.764888 Uiso 0.0127 4 1 d . . .
N23 N 0.8024(2) 0.0447(4) 0.7278(4) Uani 0.0121(15) 4 1 d . . .
C24 C 0.8017(3) 0.1514(5) 0.6996(4) Uani 0.0121(18) 4 1 d . . .
C25 C 0.7495(3) 0.2111(5) 0.6873(4) Uani 0.0146(19) 4 1 d . . .
H25 H 0.749545 0.288977 0.670264 Uiso 0.0175 4 1 d . . .
C26 C 0.6972(3) 0.1534(5) 0.7005(4) Uani 0.0116(18) 4 1 d . . .
C27 C 0.6384(3) 0.2055(5) 0.6850(5) Uani 0.0127(18) 4 1 d . . .
O271 O 0.59550(19) 0.1386(4) 0.6823(3) Uani 0.0146(14) 4 1 d . . .
O272 O 0.6353(2) 0.3093(4) 0.6757(4) Uani 0.0236(16) 4 1 d . . .
C28 C 0.8617(3) 0.2057(5) 0.6824(5) Uani 0.0139(19) 4 1 d . . .
O281 O 0.90522(19) 0.1388(4) 0.6792(3) Uani 0.0142(14) 4 1 d . . .
O282 O 0.8639(2) 0.3097(4) 0.6725(4) Uani 0.0216(16) 4 1 d . . .
N31 N 0.9430(2) -0.2424(4) 0.6867(4) Uani 0.0105(15) 4 1 d . . .
C32 C 0.9858(3) -0.3085(5) 0.7241(5) Uani 0.0141(19) 4 1 d . . .
H32 H 1.008715 -0.279638 0.775572 Uiso 0.017 4 1 d . . .
N33 N 0.9985(2) -0.4123(4) 0.6937(4) Uani 0.0127(16) 4 1 d . . .
C34 C 0.9657(3) -0.4529(5) 0.6240(4) Uani 0.0101(17) 4 1 d . . .
C35 C 0.9218(3) -0.3911(5) 0.5806(5) Uani 0.0150(19) 4 1 d . . .
H35 H 0.898362 -0.420443 0.52977 Uiso 0.018 4 1 d . . .
C36 C 0.9135(3) -0.2833(5) 0.6151(5) Uani 0.0128(18) 4 1 d . . .
C37 C 0.8716(3) -0.2008(6) 0.5678(5) Uani 0.017(2) 4 1 d . . .
O371 O 0.8682(2) -0.1044(4) 0.6056(3) Uani 0.0177(14) 4 1 d . . .
O372 O 0.8456(2) -0.2332(4) 0.4981(4) Uani 0.0266(17) 4 1 d . . .
C38 C 0.9830(3) -0.5735(5) 0.5936(5) Uani 0.0130(18) 4 1 d . . .
O381 O 1.02280(19) -0.6197(4) 0.6413(3) Uani 0.0112(13) 4 1 d . . .
O382 O 0.9580(2) -0.6128(4) 0.5251(3) Uani 0.0128(13) 4 1 d . . .
O1w O 0.6529(2) -0.1720(4) 0.8225(3) Uani 0.0162(14) 4 1 d . . .
O2w O 0.6184(2) 0.0553(4) 0.8883(3) Uani 0.0151(14) 4 1 d . . .
O3w O 0.5064(2) -0.0255(4) 0.6360(3) Uani 0.0194(15) 4 1 d . . .
O4w O 0.8824(2) 0.0560(4) 0.8858(3) Uani 0.0169(14) 4 1 d . . .
O5w O 0.9967(2) -0.0273(4) 0.6369(3) Uani 0.0165(14) 4 1 d . . .
O6w O 0.8482(2) -0.1731(4) 0.8197(3) Uani 0.0161(14) 4 1 d . . .
O7w O 0.6964(4) -0.3685(6) 0.7530(7) Uani 0.081(2) 4 1 d . . .
O8w O 0.7874(4) 0.1105(9) 0.9755(7) Uani 0.114(3) 4 1 d . . .
O8w' O 0.7026(4) 0.1204(9) 0.9840(7) Uani 0.114(3) 4 1 d . . .
O9w O 0.4744(3) -0.1607(4) 0.4963(4) Uani 0.0293(18) 4 1 d . . .
O10w O 0.3870(3) -0.0254(5) 0.6960(5) Uani 0.043(2) 4 1 d . . .
O11w O 0.3545(3) -0.0741(4) 0.5193(4) Uani 0.0323(19) 4 1 d . . .
O12w O 1.1493(3) -0.0750(5) 0.5238(4) Uani 0.0339(19) 4 1 d . . .
O13w O 0.7505(2) -0.3939(4) 0.9381(4) Uani 0.0330(19) 4 1 d . . .
O14w O 0.8073(4) -0.3614(6) 0.7455(7) Uani 0.081(2) 4 1 d . . .
O15w O 0.9774(3) -0.8402(4) 0.5050(4) Uani 0.0267(17) 4 1 d . . .
O16w O 0.8871(2) 0.4739(4) 0.7999(4) Uani 0.0267(18) 4 1 d . . .
O17w O 1.2487(4) -0.1713(9) 0.5758(7) Uani 0.115(5) 4 1 d . . .
O18w O 0.7578(4) -0.3976(6) 0.5862(7) Uani 0.081(2) 4 1 d . . .

loop_
_atom_site_aniso_label
_atom_site_aniso_type_symbol
_atom_site_aniso_U_11
_atom_site_aniso_U_22
_atom_site_aniso_U_33
_atom_site_aniso_U_12
_atom_site_aniso_U_13
_atom_site_aniso_U_23
Gd1 Gd 0.01192(17) 0.00347(14) 0.01163(16) 0.00010(12) 0.00157(11) -0.00028(11)
Gd2 Gd 0.01136(16) 0.00372(14) 0.01106(16) -0.00036(12) -0.00237(11) 0.00003(11)
N11 N 0.015(3) 0.001(2) 0.017(3) 0.000(2) 0.001(2) 0.000(2)
C12 C 0.015(3) 0.003(3) 0.017(3) 0.004(3) 0.002(3) -0.001(2)
N13 N 0.013(3) 0.008(2) 0.013(3) 0.002(2) 0.000(2) 0.000(2)
C14 C 0.009(3) 0.006(3) 0.015(3) 0.001(2) 0.002(2) 0.002(2)
C15 C 0.014(3) 0.008(3) 0.014(3) 0.001(3) 0.003(3) 0.000(2)
C16 C 0.009(3) 0.006(3) 0.017(3) 0.004(2) -0.003(2) -0.001(2)
C17 C 0.016(3) 0.005(3) 0.016(3) -0.004(3) -0.001(3) -0.001(2)
O171 O 0.012(2) 0.007(2) 0.018(2) 0.0002(19) 0.0031(18) 0.0009(18)
O172 O 0.015(2) 0.007(2) 0.016(2) -0.0004(19) 0.0020(19) 0.0010(18)
C18 C 0.022(4) 0.009(3) 0.026(4) 0.007(3) 0.003(3) 0.001(3)
O181 O 0.018(2) 0.003(2) 0.027(3) 0.0019(19) 0.008(2) 0.0050(19)
O182 O 0.034(3) 0.012(2) 0.039(3) 0.009(2) 0.026(3) 0.011(2)
N21 N 0.008(3) 0.006(2) 0.018(3) -0.002(2) -0.001(2) 0.000(2)
C22 C 0.010(3) 0.007(3) 0.015(3) 0.007(3) 0.000(2) 0.003(2)
N23 N 0.013(3) 0.008(2) 0.016(3) -0.002(2) 0.000(2) -0.001(2)
C24 C 0.017(3) 0.003(3) 0.016(3) -0.002(3) -0.006(3) 0.000(2)
C25 C 0.013(3) 0.008(3) 0.023(4) -0.004(3) -0.002(3) 0.003(3)
C26 C 0.007(3) 0.009(3) 0.018(3) -0.001(2) -0.004(2) 0.000(2)
C27 C 0.013(3) 0.003(3) 0.022(3) 0.000(3) 0.001(3) 0.000(2)
O271 O 0.006(2) 0.010(2) 0.028(3) -0.0002(19) 0.0019(19) 0.004(2)
O272 O 0.017(3) 0.006(2) 0.047(4) 0.002(2) -0.009(2) 0.003(2)
C28 C 0.010(3) 0.010(3) 0.022(4) -0.003(3) 0.000(3) 0.002(3)
O281 O 0.010(2) 0.007(2) 0.026(3) -0.0031(19) -0.0022(19) 0.0045(19)
O282 O 0.017(3) 0.011(2) 0.037(3) -0.003(2) 0.004(2) 0.003(2)
N31 N 0.013(3) 0.004(2) 0.015(3) -0.002(2) -0.001(2) 0.003(2)
C32 C 0.012(3) 0.012(3) 0.018(3) -0.003(3) -0.003(3) -0.001(3)
N33 N 0.012(3) 0.006(2) 0.020(3) 0.000(2) -0.001(2) -0.003(2)
C34 C 0.008(3) 0.006(3) 0.017(3) 0.002(2) -0.002(2) 0.001(2)
C35 C 0.014(3) 0.011(3) 0.020(4) 0.001(3) -0.009(3) -0.004(3)
C36 C 0.013(3) 0.011(3) 0.014(3) 0.000(3) -0.004(3) -0.002(3)
C37 C 0.012(3) 0.012(3) 0.027(4) 0.005(3) -0.007(3) -0.007(3)
O371 O 0.023(3) 0.007(2) 0.022(3) 0.003(2) -0.011(2) -0.006(2)
O372 O 0.032(3) 0.021(3) 0.026(3) 0.010(3) -0.020(2) -0.010(2)
C38 C 0.016(3) 0.007(3) 0.016(3) -0.002(3) 0.002(3) 0.003(2)
O381 O 0.012(2) 0.007(2) 0.015(2) 0.0044(19) -0.0049(18) 0.0017(18)
O382 O 0.019(2) 0.006(2) 0.013(2) -0.001(2) -0.0007(19) -0.0016(18)
O1w O 0.014(2) 0.011(2) 0.023(3) -0.002(2) 0.000(2) 0.005(2)
O2w O 0.021(3) 0.012(2) 0.013(2) -0.003(2) -0.0009(19) -0.0050(18)
O3w O 0.023(3) 0.007(2) 0.028(3) 0.001(2) -0.008(2) -0.006(2)
O4w O 0.019(3) 0.013(2) 0.019(3) 0.004(2) -0.002(2) -0.0004(19)
O5w O 0.015(2) 0.010(2) 0.024(3) -0.001(2) 0.008(2) -0.001(2)
O6w O 0.017(2) 0.010(2) 0.021(3) -0.001(2) -0.004(2) 0.002(2)
O7w O 0.067(3) 0.043(3) 0.135(5) 0.000(3) -0.003(3) -0.007(3)
O8w O 0.082(5) 0.132(7) 0.127(6) -0.011(5) 0.006(4) -0.050(5)
O8w' O 0.082(5) 0.132(7) 0.127(6) -0.011(5) 0.006(4) -0.050(5)
O9w O 0.057(4) 0.010(2) 0.021(3) 0.000(3) -0.008(3) -0.001(2)
O10w O 0.030(3) 0.043(4) 0.054(4) -0.010(3) 0.002(3) -0.001(3)
O11w O 0.047(4) 0.018(3) 0.032(3) -0.004(3) 0.005(3) 0.003(3)
O12w O 0.048(4) 0.024(3) 0.029(3) 0.004(3) -0.003(3) 0.002(3)
O13w O 0.017(3) 0.027(3) 0.055(4) 0.004(3) -0.005(3) -0.020(3)
O14w O 0.067(3) 0.043(3) 0.135(5) 0.000(3) -0.003(3) -0.007(3)
O15w O 0.047(4) 0.007(2) 0.027(3) 0.001(2) 0.012(3) -0.001(2)
O16w O 0.022(3) 0.020(3) 0.039(4) -0.002(2) -0.002(2) 0.002(2)
O17w O 0.065(6) 0.143(9) 0.137(9) -0.031(7) -0.005(6) 0.076(8)
O18w O 0.067(3) 0.043(3) 0.135(5) 0.000(3) -0.003(3) -0.007(3)

loop_
_atom_site_displace_Fourier_atom_site_label
_atom_site_displace_Fourier_axis
_atom_site_displace_Fourier_wave_vector_seq_id
_atom_site_displace_Fourier_param_cos
_atom_site_displace_Fourier_param_sin
Gd1 x 1 -0.00372(2) 0.005511(19)
Gd1 y 1 -0.00464(4) -0.00190(4)
Gd1 z 1 -0.00258(3) 0.00550(3)
Gd2 x 1 -0.001741(19) 0.006898(19)
Gd2 y 1 0.00360(4) 0.00122(4)
Gd2 z 1 0.00096(3) -0.00517(3)
N11 x 1 -0.0015(3) 0.0052(3)
N11 y 1 0.0031(6) -0.0036(6)
N11 z 1 0.0031(5) 0.0054(5)
C12 x 1 -0.0013(4) 0.0068(4)
C12 y 1 0.0058(7) -0.0011(7)
C12 z 1 0.0024(6) 0.0045(6)
N13 x 1 -0.0010(3) 0.0060(3)
N13 y 1 0.0052(6) 0.0000(6)
N13 z 1 -0.0006(5) 0.0078(5)
C14 x 1 -0.0031(4) 0.0102(4)
C14 y 1 0.0029(8) 0.0060(7)
C14 z 1 -0.0005(6) 0.0127(6)
C15 x 1 -0.0014(4) 0.0099(4)
C15 y 1 0.0071(7) 0.0056(7)
C15 z 1 0.0015(6) 0.0135(6)
C16 x 1 -0.0013(4) 0.0076(4)
C16 y 1 0.0045(7) 0.0000(8)
C16 z 1 0.0019(7) 0.0084(6)
C17 x 1 -0.0011(4) 0.0072(4)
C17 y 1 -0.0007(8) -0.0010(8)
C17 z 1 0.0021(7) 0.0064(7)
O171 x 1 -0.0037(3) 0.0065(3)
O171 y 1 -0.0015(5) -0.0024(5)
O171 z 1 -0.0010(4) 0.0065(4)
O172 x 1 -0.0018(3) 0.0078(3)
O172 y 1 -0.0025(5) -0.0003(5)
O172 z 1 -0.0006(4) 0.0064(4)
C18 x 1 -0.0047(4) 0.0106(4)
C18 y 1 -0.0008(8) 0.0081(8)
C18 z 1 -0.0057(7) 0.0142(7)
O181 x 1 -0.0086(3) 0.0072(3)
O181 y 1 -0.0025(5) 0.0038(5)
O181 z 1 -0.0116(5) 0.0065(5)
O182 x 1 -0.0044(3) 0.0153(3)
O182 y 1 -0.0019(6) 0.0129(6)
O182 z 1 -0.0055(5) 0.0202(5)
N21 x 1 -0.0029(3) 0.0065(3)
N21 y 1 -0.0050(6) -0.0026(6)
N21 z 1 -0.0023(5) 0.0026(5)
C22 x 1 -0.0020(4) 0.0068(4)
C22 y 1 0.0015(8) -0.0012(8)
C22 z 1 -0.0015(6) -0.0008(6)
N23 x 1 -0.0038(3) 0.0060(3)
N23 y 1 0.0015(6) 0.0007(7)
N23 z 1 -0.0008(5) -0.0010(5)
C24 x 1 -0.0055(4) 0.0035(4)
C24 y 1 0.0003(7) 0.0036(7)
C24 z 1 -0.0012(6) -0.0012(7)
C25 x 1 -0.0068(4) 0.0017(4)
C25 y 1 -0.0022(8) -0.0021(8)
C25 z 1 -0.0026(7) 0.0007(7)
C26 x 1 -0.0039(4) 0.0038(4)
C26 y 1 -0.0025(8) -0.0036(8)
C26 z 1 -0.0025(7) 0.0029(7)
C27 x 1 -0.0062(4) 0.0021(4)
C27 y 1 -0.0059(8) -0.0054(8)
C27 z 1 -0.0030(7) 0.0032(7)
O271 x 1 -0.0045(3) 0.0048(3)
O271 y 1 -0.0073(5) -0.0056(5)
O271 z 1 -0.0091(5) 0.0025(5)
O272 x 1 -0.0079(3) 0.0004(3)
O272 y 1 -0.0047(6) -0.0032(6)
O272 z 1 0.0012(5) 0.0082(5)
C28 x 1 -0.0055(4) 0.0035(4)
C28 y 1 0.0025(8) 0.0006(8)
C28 z 1 -0.0037(7) -0.0036(7)
O281 x 1 -0.0045(3) 0.0042(3)
O281 y 1 0.0048(5) 0.0073(5)
O281 z 1 0.0035(5) 0.0000(5)
O282 x 1 -0.0068(3) 0.0000(3)
O282 y 1 -0.0009(6) 0.0025(6)
O282 z 1 -0.0078(5) -0.0082(5)
N31 x 1 -0.0012(3) 0.0075(3)
N31 y 1 0.0019(6) 0.0058(6)
N31 z 1 -0.0006(5) -0.0076(5)
C32 x 1 -0.0008(4) 0.0079(4)
C32 y 1 0.0027(8) -0.0011(8)
C32 z 1 -0.0016(7) -0.0037(7)
N33 x 1 -0.0022(3) 0.0079(3)
N33 y 1 0.0016(6) 0.0020(6)
N33 z 1 -0.0008(6) -0.0061(5)
C34 x 1 -0.0019(4) 0.0088(4)
C34 y 1 -0.0003(7) 0.0023(8)
C34 z 1 -0.0030(7) -0.0072(6)
C35 x 1 -0.0011(4) 0.0083(4)
C35 y 1 0.0009(8) 0.0028(8)
C35 z 1 -0.0021(7) -0.0071(7)
C36 x 1 -0.0003(4) 0.0086(4)
C36 y 1 -0.0010(8) 0.0023(8)
C36 z 1 -0.0012(6) -0.0098(6)
C37 x 1 -0.0017(4) 0.0097(4)
C37 y 1 0.0046(8) 0.0060(8)
C37 z 1 -0.0010(7) -0.0119(7)
O371 x 1 -0.0034(3) 0.0072(3)
O371 y 1 0.0042(5) 0.0046(5)
O371 z 1 0.0016(5) -0.0074(5)
O372 x 1 -0.0024(3) 0.0145(3)
O372 y 1 0.0069(6) 0.0118(6)
O372 z 1 -0.0011(5) -0.0172(5)
C38 x 1 -0.0007(4) 0.0082(4)
C38 y 1 0.0000(8) -0.0012(8)
C38 z 1 -0.0032(7) -0.0056(7)
O381 x 1 -0.0019(3) 0.0077(3)
O381 y 1 -0.0031(5) 0.0022(5)
O381 z 1 0.0018(4) -0.0061(4)
O382 x 1 0.0004(3) 0.0071(3)
O382 y 1 -0.0008(5) -0.0017(5)
O382 z 1 -0.0016(4) -0.0066(4)
O1w x 1 -0.0008(3) 0.0063(3)
O1w y 1 -0.0080(5) 0.0033(5)
O1w z 1 -0.0076(5) 0.0070(5)
O2w x 1 -0.0008(3) 0.0060(3)
O2w y 1 -0.0061(5) 0.0004(5)
O2w z 1 -0.0073(4) 0.0038(4)
O3w x 1 -0.0106(3) 0.0046(3)
O3w y 1 -0.0065(5) -0.0027(5)
O3w z 1 0.0052(5) 0.0049(5)
O4w x 1 -0.0032(3) 0.0073(3)
O4w y 1 0.0018(6) 0.0020(6)
O4w z 1 -0.0003(5) -0.0038(5)
O5w x 1 -0.0051(3) 0.0056(3)
O5w y 1 -0.0009(6) 0.0083(5)
O5w z 1 0.0001(5) -0.0083(5)
O6w x 1 0.0010(3) 0.0092(3)
O6w y 1 0.0066(5) -0.0008(5)
O6w z 1 0.0035(5) -0.0084(5)
O7w x 1 0.0058(5) 0.0111(5)
O7w y 1 -0.0131(9) -0.0104(9)
O7w z 1 0.0021(9) 0.0376(9)
O8w x 1 -0.0140(6) 0.0187(6)
O8w y 1 0.0269(13) -0.0079(13)
O8w z 1 -0.0436(10) 0.0407(10)
O8w' x 1 -0.0042(6) 0.0080(8)
O8w' y 1 -0.1006(13) 0.0088(13)
O8w' z 1 0.0710(10) -0.0030(10)
O9w x 1 0.0038(4) 0.0007(4)
O9w y 1 -0.0038(6) 0.0012(6)
O9w z 1 -0.0033(5) 0.0089(5)
O10w x 1 -0.0013(4) 0.0032(4)
O10w y 1 0.0010(8) 0.0073(8)
O10w z 1 0.0082(6) 0.0075(6)
O11w x 1 0.0034(4) 0.0059(4)
O11w y 1 -0.0145(6) 0.0027(6)
O11w z 1 0.0071(5) 0.0048(5)
O12w x 1 0.0067(4) 0.0137(4)
O12w y 1 0.0009(7) -0.0005(7)
O12w z 1 -0.0024(5) -0.0095(5)
O13w x 1 0.0057(3) 0.0052(3)
O13w y 1 0.0119(7) -0.0015(7)
O13w z 1 -0.0106(6) -0.0021(6)
O14w x 1 -0.0068(5) 0.0085(5)
O14w y 1 0.0005(9) 0.0139(9)
O14w z 1 0.0133(9) -0.0360(9)
O15w x 1 0.0042(3) -0.0013(3)
O15w y 1 -0.0026(6) 0.0033(6)
O15w z 1 0.0037(5) -0.0080(5)
O16w x 1 -0.0002(3) 0.0052(3)
O16w y 1 0.0022(6) 0.0083(6)
O16w z 1 -0.0062(5) -0.0159(5)
O17w x 1 -0.0031(5) 0.0038(5)
O17w y 1 -0.0063(13) 0.0222(13)
O17w z 1 -0.0130(10) 0.0051(10)
O18w x 1 -0.0132(5) 0.0017(5)
O18w y 1 -0.0309(9) 0.0364(9)
O18w z 1 0.0014(9) 0.0102(9)
H12 x 1 -0.0006 0.0069
H12 y 1 0.006 -0.0009
H12 z 1 0.0034 0.0048
H15 x 1 -0.0004 0.0117
H15 y 1 0.0089 0.008
H15 z 1 0.0034 0.0166
H22 x 1 0.0004 0.0075
H22 y 1 0.0017 -0.0026
H22 z 1 -0.0009 -0.0034
H25 x 1 -0.0075 -0.0013
H25 y 1 -0.0022 -0.0026
H25 z 1 -0.0037 -0.0004
H32 x 1 0.0005 0.0065
H32 y 1 0.0038 -0.0047
H32 z 1 -0.0035 -0.0009
H35 x 1 -0.0012 0.0079
H35 y 1 0.0022 0.002
H35 z 1 -0.0023 -0.0061

loop_
_atom_site_Fourier_wave_vector_seq_id
_jana_atom_site_fourier_wave_vector_q1_coeff
1 1

loop_
_atom_site_U_Fourier_atom_site_label
_atom_site_U_Fourier_tens_elem
_atom_site_U_Fourier_wave_vector_seq_id
_atom_site_U_Fourier_param_cos
_atom_site_U_Fourier_param_sin
Gd1 U11 1 -0.0021(2) 0.0009(2)
Gd1 U22 1 0.0004(2) 0.0007(2)
Gd1 U33 1 -0.0039(3) 0.0024(2)
Gd1 U12 1 0.00175(17) 0.00077(17)
Gd1 U13 1 -0.00416(19) 0.00172(16)
Gd1 U23 1 0.00066(16) 0.00045(17)
Gd2 U11 1 0.0020(2) -0.0002(2)
Gd2 U22 1 0.0004(2) -0.0003(2)
Gd2 U33 1 -0.0005(2) 0.0023(2)
Gd2 U12 1 -0.00232(17) -0.00016(18)
Gd2 U13 1 0.00003(18) -0.00272(17)
Gd2 U23 1 0.00143(16) 0.00091(17)

loop_
_atom_type_symbol
_atom_type_scat_dispersion_real
_atom_type_scat_dispersion_imag
_atom_type_scat_source
C 0.0033 0.0016 'International Tables Vol C tables 4.2.6.8 and 6.1.1.1'
H 0.0000 0.0000 'International Tables Vol C tables 4.2.6.8 and 6.1.1.1'
Gd -0.1653 3.9035 'International Tables Vol C tables 4.2.6.8 and 6.1.1.1'
N 0.0061 0.0033 'International Tables Vol C tables 4.2.6.8 and 6.1.1.1'
O 0.0106 0.0060 'International Tables Vol C tables 4.2.6.8 and 6.1.1.1'

loop_
_cell_wave_vector_seq_id
_cell_wave_vector_x
_cell_wave_vector_y
_cell_wave_vector_z
1 0.000000 0.333333 0.000000

loop_
_geom_angle_atom_site_label_1
_geom_angle_atom_site_label_2
_geom_angle_atom_site_label_3
_geom_angle_site_ssg_symmetry_1
_geom_angle_site_ssg_symmetry_2
_geom_angle_site_ssg_symmetry_3
_geom_angle_av
_geom_angle_min
_geom_angle_max
_geom_angle_publ_flag
N13 Gd1 O171 2_6465 . . 72.5(3) 71.2(3) 73.5(3) ?
N13 Gd1 O181 2_6465 . 2_6465 63.4(3) 63.2(3) 63.6(3) ?
N13 Gd1 O271 2_6465 . . 136.8(3) 135.5(3) 139.0(3) ?
N13 Gd1 O1w 2_6465 . . 72.1(3) 71.1(3) 73.6(3) ?
N13 Gd1 O2w 2_6465 . . 139.6(3) 138.8(3) 140.5(3) ?
N13 Gd1 O3w 2_6465 . . 70.9(3) 70.5(3) 71.3(3) ?
O171 Gd1 O181 . . 2_6465 135.4(3) 133.1(3) 136.6(3) ?
O171 Gd1 O271 . . . 133.5(3) 132.8(3) 134.4(3) ?
O171 Gd1 O1w . . . 79.2(3) 76.7(3) 80.9(3) ?
O171 Gd1 O2w . . . 77.6(3) 76.1(3) 79.0(3) ?
O171 Gd1 O3w . . . 91.2(3) 88.7(3) 95.9(3) ?
O181 Gd1 O271 2_6465 . . 85.8(3) 83.0(3) 91.1(3) ?
O181 Gd1 O1w 2_6465 . . 82.9(3) 80.5(3) 84.2(3) ?
O181 Gd1 O2w 2_6465 . . 136.2(3) 135.4(3) 136.8(3) ?
O181 Gd1 O3w 2_6465 . . 79.4(3) 79.0(3) 80.1(3) ?
O271 Gd1 O1w . . . 136.2(3) 135.2(3) 137.0(3) ?
O271 Gd1 O2w . . . 83.5(3) 82.0(3) 85.0(3) ?
O271 Gd1 O3w . . . 74.6(3) 73.1(3) 75.8(3) ?
O1w Gd1 O2w . . . 76.3(3) 75.1(3) 77.2(3) ?
O1w Gd1 O3w . . . 142.9(3) 141.8(3) 144.7(3) ?
O2w Gd1 O3w . . . 136.8(3) 136.3(3) 137.3(3) ?
O281 Gd2 N31 . . . 135.5(3) 133.3(3) 137.6(3) ?
O281 Gd2 N33 . . 2_7565 70.5(3) 69.9(3) 71.1(3) ?
O281 Gd2 O371 . . . 85.3(3) 84.2(3) 85.8(3) ?
O281 Gd2 O381 . . 2_7565 133.9(3) 133.8(3) 134.0(3) ?
N31 Gd2 N33 . . 2_7565 115.8(3) 114.8(3) 116.3(3) ?
N31 Gd2 O371 . . . 62.4(3) 61.9(3) 62.9(3) ?
N31 Gd2 O381 . . 2_7565 72.4(3) 71.9(3) 72.7(3) ?
N33 Gd2 O371 2_7565 . . 140.9(3) 140.2(3) 142.0(3) ?
N33 Gd2 O381 2_7565 . 2_7565 63.7(3) 63.6(3) 64.0(3) ?
O371 Gd2 O381 . . 2_7565 134.6(3) 133.8(3) 135.4(3) ?
C12 N11 C16 . . . 117.1(9) 116.4(9) 118.2(9) ?
N11 C12 N13 . . . 124.4(10) 121.2(10) 126.6(10) ?
N11 C12 H12 . . . 117.7879 116.6927 119.3919 ?
N13 C12 H12 . . . 117.7878 116.6919 119.3915 ?
Gd1 N13 C12 2_6565 . . 126.0(7) 124.2(7) 127.9(7) ?
Gd1 N13 C14 2_6565 . . 116.3(7) 116.0(7) 116.8(7) ?
C12 N13 C14 . . . 117.5(9) 115.9(9) 119.5(9) ?
N13 C14 C15 . . . 122.3(10) 122.1(10) 122.5(10) ?
N13 C14 C18 . . . 116.5(10) 115.8(9) 117.6(10) ?
C15 C14 C18 . . . 121.1(10) 120.2(10) 121.8(10) ?
C14 C15 C16 . . . 115.9(10) 115.4(10) 116.5(10) ?
C14 C15 H15 . . . 122.0596 121.7266 122.2816 ?
C16 C15 H15 . . . 122.0597 121.7256 122.2832 ?
N11 C16 C15 . . . 122.5(10) 122.2(10) 122.7(10) ?
N11 C16 C17 . . . 114.8(9) 113.9(9) 115.3(9) ?
C15 C16 C17 . . . 122.7(10) 122.1(10) 123.4(10) ?
C16 C17 O171 . . . 115.1(10) 113.8(9) 116.3(10) ?
C16 C17 O172 . . . 118.9(10) 118.4(10) 119.3(10) ?
O171 C17 O172 . . . 125.8(10) 124.6(10) 126.9(10) ?
Gd1 O171 C17 . . . 129.7(7) 128.2(7) 131.3(7) ?
C14 C18 O181 . . . 114.8(10) 113.3(10) 115.7(10) ?
C14 C18 O182 . . . 120.1(10) 119.2(10) 120.7(10) ?
O181 C18 O182 . . . 125.0(11) 123.4(11) 126.0(11) ?
Gd1 O181 C18 2_6565 . . 128.0(7) 125.3(8) 129.6(8) ?
C22 N21 C26 . . . 116.5(9) 114.5(9) 119.1(9) ?
N21 C22 N23 . . . 126.1(10) 123.8(10) 127.5(11) ?
N21 C22 H22 . . . 116.9352 116.2623 118.1162 ?
N23 C22 H22 . . . 116.9339 116.2612 118.1152 ?
C22 N23 C24 . . . 117.3(10) 117.0(10) 117.7(10) ?
N23 C24 C25 . . . 122.2(10) 120.4(10) 123.6(10) ?
N23 C24 C28 . . . 116.6(10) 114.1(9) 118.8(10) ?
C25 C24 C28 . . . 121.2(10) 118.8(10) 125.4(10) ?
C24 C25 C26 . . . 117.0(10) 116.3(10) 118.5(11) ?
C24 C25 H25 . . . 121.4921 120.7736 121.8722 ?
C26 C25 H25 . . . 121.4901 120.7696 121.8713 ?
N21 C26 C25 . . . 120.7(10) 119.2(10) 121.9(10) ?
N21 C26 C27 . . . 116.8(9) 114.3(9) 119.1(10) ?
C25 C26 C27 . . . 122.5(10) 121.7(10) 123.8(10) ?
C26 C27 O271 . . . 115.4(10) 113.8(9) 117.3(10) ?
C26 C27 O272 . . . 118.7(10) 117.2(10) 120.5(10) ?
O271 C27 O272 . . . 125.9(10) 124.1(10) 127.7(11) ?
Gd1 O271 C27 . . . 129.2(7) 127.5(7) 130.1(7) ?
C24 C28 O281 . . . 115.5(10) 112.6(9) 119.4(10) ?
C24 C28 O282 . . . 118.4(10) 115.1(10) 120.6(10) ?
O281 C28 O282 . . . 126.0(10) 125.4(11) 126.8(11) ?
Gd2 O281 C28 . . . 127.4(7) 125.3(7) 129.0(7) ?
Gd2 N31 C32 . . . 125.8(7) 125.4(7) 126.6(7) ?
Gd2 N31 C36 . . . 117.6(7) 115.1(7) 120.7(7) ?
C32 N31 C36 . . . 116.5(9) 113.8(9) 119.4(10) ?
N31 C32 N33 . . . 124.0(10) 122.9(10) 124.9(10) ?
N31 C32 H32 . . . 117.9806 117.5482 118.5414 ?
N33 C32 H32 . . . 117.9818 117.551 118.5435 ?
Gd2 N33 C32 2_7465 . . 125.8(7) 124.5(7) 126.6(7) ?
Gd2 N33 C34 2_7465 . . 116.5(7) 115.3(7) 117.8(7) ?
C32 N33 C34 . . . 117.6(9) 115.4(9) 120.0(9) ?
N33 C34 C35 . . . 122.3(10) 120.7(10) 123.4(10) ?
N33 C34 C38 . . . 114.3(9) 113.5(9) 115.1(9) ?
C35 C34 C38 . . . 123.3(10) 122.8(10) 124.1(10) ?
C34 C35 C36 . . . 115.7(10) 114.8(10) 116.8(10) ?
C34 C35 H35 . . . 122.1591 121.5993 122.5778 ?
C36 C35 H35 . . . 122.1588 121.5981 122.5787 ?
N31 C36 C35 . . . 123.6(10) 121.9(10) 127.0(10) ?
N31 C36 C37 . . . 114.6(10) 110.8(9) 117.2(10) ?
C35 C36 C37 . . . 121.7(10) 120.8(10) 122.1(10) ?
C36 C37 O371 . . . 115.6(10) 114.7(10) 116.1(10) ?
C36 C37 O372 . . . 116.9(11) 116.4(10) 117.4(10) ?
O371 C37 O372 . . . 127.5(11) 126.5(11) 128.3(11) ?
Gd2 O371 C37 . . . 129.0(7) 128.6(7) 129.6(7) ?
C34 C38 O381 . . . 115.7(10) 114.5(10) 117.1(10) ?
C34 C38 O382 . . . 118.0(10) 117.4(9) 118.8(10) ?
O381 C38 O382 . . . 126.2(11) 125.0(11) 127.9(11) ?
Gd2 O381 C38 2_7465 . . 128.7(7) 127.2(7) 130.5(7) ?

loop_
_geom_bond_atom_site_label_1
_geom_bond_atom_site_label_2
_geom_bond_site_ssg_symmetry_1
_geom_bond_site_ssg_symmetry_2
_geom_bond_distance_av
_geom_bond_distance_min
_geom_bond_distance_max
_geom_bond_publ_flag
Gd1 N13 . 2_6465 2.644(9) 2.640(9) 2.647(9) ?
Gd1 O171 . . 2.381(8) 2.375(8) 2.388(8) ?
Gd1 O181 . 2_6465 2.407(8) 2.386(8) 2.436(8) ?
Gd1 O271 . . 2.333(8) 2.320(8) 2.347(8) ?
Gd1 O1w . . 2.404(8) 2.388(8) 2.426(8) ?
Gd1 O2w . . 2.418(8) 2.389(8) 2.448(8) ?
Gd1 O3w . . 2.412(8) 2.381(8) 2.445(8) ?
Gd2 O281 . . 2.336(8) 2.311(8) 2.369(8) ?
Gd2 N31 . . 2.653(9) 2.625(9) 2.705(9) ?
Gd2 N33 . 2_7565 2.635(9) 2.621(9) 2.660(9) ?
Gd2 O371 . . 2.372(8) 2.365(8) 2.383(8) ?
Gd2 O381 . 2_7565 2.352(7) 2.340(7) 2.362(7) ?
N11 C12 . . 1.344(14) 1.326(14) 1.362(14) ?
N11 C16 . . 1.350(14) 1.332(14) 1.372(15) ?
C12 N13 . . 1.338(14) 1.291(14) 1.366(14) ?
C12 H12 . . 0.96 0.96 0.96 ?
N13 C14 . . 1.348(14) 1.324(14) 1.390(14) ?
C14 C15 . . 1.384(15) 1.359(15) 1.422(15) ?
C14 C18 . . 1.517(16) 1.479(16) 1.543(16) ?
C15 C16 . . 1.391(15) 1.379(15) 1.415(15) ?
C15 H15 . . 0.96 0.96 0.96 ?
C16 C17 . . 1.525(15) 1.486(15) 1.547(15) ?
C17 O171 . . 1.289(14) 1.269(14) 1.309(14) ?
C17 O172 . . 1.241(14) 1.225(14) 1.256(14) ?
C18 O181 . . 1.290(14) 1.280(14) 1.305(14) ?
C18 O182 . . 1.245(16) 1.242(16) 1.249(16) ?
N21 C22 . . 1.342(14) 1.319(14) 1.370(14) ?
N21 C26 . . 1.367(14) 1.351(14) 1.383(14) ?
C22 N23 . . 1.305(14) 1.291(14) 1.330(14) ?
C22 H22 . . 0.96 0.96 0.96 ?
N23 C24 . . 1.334(14) 1.309(14) 1.361(14) ?
C24 C25 . . 1.385(16) 1.369(16) 1.399(16) ?
C24 C28 . . 1.529(16) 1.501(16) 1.550(16) ?
C25 C26 . . 1.382(15) 1.351(15) 1.433(15) ?
C25 H25 . . 0.96 0.96 0.96 ?
C26 C27 . . 1.478(16) 1.454(16) 1.495(16) ?
C27 O271 . . 1.256(13) 1.229(13) 1.281(13) ?
C27 O272 . . 1.248(14) 1.228(14) 1.279(14) ?
C28 O281 . . 1.270(14) 1.210(14) 1.304(14) ?
C28 O282 . . 1.250(14) 1.214(14) 1.275(14) ?
N31 C32 . . 1.351(14) 1.282(14) 1.400(14) ?
N31 C36 . . 1.310(14) 1.281(14) 1.333(14) ?
C32 N33 . . 1.346(15) 1.327(15) 1.376(15) ?
C32 H32 . . 0.96 0.96 0.96 ?
N33 C34 . . 1.325(14) 1.308(14) 1.356(14) ?
C34 C35 . . 1.374(15) 1.355(15) 1.391(15) ?
C34 C38 . . 1.555(16) 1.536(16) 1.588(16) ?
C35 C36 . . 1.392(16) 1.360(16) 1.416(16) ?
C35 H35 . . 0.96 0.96 0.96 ?
C36 C37 . . 1.516(16) 1.476(16) 1.575(16) ?
C37 O371 . . 1.275(14) 1.266(14) 1.288(14) ?
C37 O372 . . 1.219(15) 1.211(15) 1.233(15) ?
C38 O381 . . 1.249(14) 1.208(14) 1.283(14) ?
C38 O382 . . 1.219(14) 1.189(14) 1.252(14) ?

loop_
_jana_cell_twin_matrix_id
_jana_cell_twin_volume_fraction
_jana_cell_twin_matrix_1_1
_jana_cell_twin_matrix_1_2
_jana_cell_twin_matrix_1_3
_jana_cell_twin_matrix_2_1
_jana_cell_twin_matrix_2_2
_jana_cell_twin_matrix_2_3
_jana_cell_twin_matrix_3_1
_jana_cell_twin_matrix_3_2
_jana_cell_twin_matrix_3_3
1 0.907(3) 1 0 0 0 1 0 0 0 1
2 0.093(3) -1.0108 0.0015 0.0092 -0.0033 -0.9988 -0.0092 0.011 0.0004 1.0067
